data_7130274
loop_
_publ_author_name
'Williams, Luke J.'
'Bhonoah, Yunas'
'Walton, James W.'

_publ_section_title
;
 Enolate SNAr of unactivated arenes via [(\h6-arene)RuCp]+ intermediates
;
_journal_name_full 'Chemical Communications'
_journal_paper_doi 10.1039/D2CC02508F
_journal_year 2022
_chemical_formula_moiety 'C12 H12 Cl Ru, F6 P'
_chemical_formula_sum 'C12 H12 Cl F6 P Ru'
_chemical_formula_weight 437.71
_space_group_crystal_system triclinic
_space_group_IT_number 2
_space_group_name_Hall '-P 1'
_space_group_name_H-M_alt 'P -1'
_atom_sites_solution_hydrogens mixed
_atom_sites_solution_primary dual
_audit_creation_date 2021-10-21
_audit_creation_method
;
Olex2 1.3-beta
(compiled 2020.11.12 svn.r5f609507 for OlexSys, GUI svn.r6408)
;
_audit_update_record
;
2022-05-03 deposited with the CCDC.	2022-06-17 downloaded from the CCDC.
;
_cell_angle_alpha 89.4442(16)
_cell_angle_beta 79.4373(16)
_cell_angle_gamma 89.6981(16)
_cell_formula_units_Z 8
_cell_length_a 13.8713(6)
_cell_length_b 13.8734(6)
_cell_length_c 14.9953(7)
_cell_measurement_reflns_used 9891
_cell_measurement_temperature 120
_cell_measurement_theta_max 31.59
_cell_measurement_theta_min 2.34
_cell_volume 2836.7(2)
_computing_cell_refinement 'SAINT V8.40B (Bruker AXS, 2016)'
_computing_data_collection 'APEX3 v.2017.3_0 (Bruker AXS, 2017)'
_computing_data_reduction 'SAINT V8.40B (Bruker AXS, 2016)'
_computing_molecular_graphics 'Olex2 1.3-beta (Dolomanov et al., 2009)'
_computing_publication_material 'Olex2 1.3-beta (Dolomanov et al., 2009)'
_computing_structure_refinement 'SHELXL 2017/1 (Sheldrick, 2015)'
_computing_structure_solution 'XM  (Sheldrick, 2008)'
_diffrn_ambient_temperature 120
_diffrn_detector 'Bruker PHOTON III C7 MM CPAD'
_diffrn_detector_area_resol_mean 54.8
_diffrn_detector_type 'CPA sensor'
_diffrn_measured_fraction_theta_full 0.999
_diffrn_measured_fraction_theta_max 0.979
_diffrn_measurement_device '3-circle diffractometer'
_diffrn_measurement_device_type 'Bruker D8 Venture'
_diffrn_measurement_method '\w- and \f-scans'
_diffrn_radiation_monochromator 'focusing mirrors'
_diffrn_radiation_probe x-ray
_diffrn_radiation_type MoK\a
_diffrn_radiation_wavelength 0.71073
_diffrn_reflns_av_R_equivalents 0.0428
_diffrn_reflns_av_unetI/netI 0.0439
_diffrn_reflns_Laue_measured_fraction_full 0.999
_diffrn_reflns_Laue_measured_fraction_max 0.979
_diffrn_reflns_limit_h_max 19
_diffrn_reflns_limit_h_min -19
_diffrn_reflns_limit_k_max 19
_diffrn_reflns_limit_k_min -19
_diffrn_reflns_limit_l_max 21
_diffrn_reflns_limit_l_min -21
_diffrn_reflns_number 60601
_diffrn_reflns_point_group_measured_fraction_full 0.999
_diffrn_reflns_point_group_measured_fraction_max 0.979
_diffrn_reflns_theta_full 25.242
_diffrn_reflns_theta_max 29.999
_diffrn_reflns_theta_min 1.381
_diffrn_source 'microfocus sealed X-ray tube'
_diffrn_source_current 1.0
_diffrn_source_power 0.05
_diffrn_source_type 'Incoatec I\mS microsource'
_diffrn_source_voltage 50.0
_diffrn_standards_number 0
_exptl_absorpt_coefficient_mu 1.462
_exptl_absorpt_correction_T_max 0.3380
_exptl_absorpt_correction_T_min 0.2705
_exptl_absorpt_correction_type multi-scan
_exptl_absorpt_process_details
;
SADABS-2016/2 (Bruker,2016/2) was used for absorption correction.
wR2(int) was 0.0633 before and 0.0530 after correction.
The Ratio of minimum to maximum transmission is 0.8003.
The \l/2 correction factor is Not present.
;
_exptl_crystal_colour 'clear colourless'
_exptl_crystal_colour_lustre clear
_exptl_crystal_colour_primary colourless
_exptl_crystal_density_diffrn 2.050
_exptl_crystal_description prism
_exptl_crystal_F_000 1712
_exptl_crystal_size_max 0.208
_exptl_crystal_size_mid 0.132
_exptl_crystal_size_min 0.124
_refine_diff_density_max 1.057
_refine_diff_density_min -1.202
_refine_diff_density_rms 0.122
_refine_ls_extinction_method none
_refine_ls_goodness_of_fit_ref 1.059
_refine_ls_hydrogen_treatment constr
_refine_ls_matrix_type full
_refine_ls_number_parameters 758
_refine_ls_number_reflns 16458
_refine_ls_number_restraints 0
_refine_ls_restrained_S_all 1.059
_refine_ls_R_factor_all 0.0658
_refine_ls_R_factor_gt 0.0457
_refine_ls_shift/su_max 0.002
_refine_ls_shift/su_mean 0.000
_refine_ls_structure_factor_coef Fsqd
_refine_ls_weighting_details 'w=1/[\s^2^(Fo^2^)+(0.0419P)^2^+9.6868P] where P=(Fo^2^+2Fc^2^)/3'
_refine_ls_weighting_scheme calc
_refine_ls_wR_factor_gt 0.1077
_refine_ls_wR_factor_ref 0.1230
_reflns_Friedel_coverage 0.000
_reflns_number_gt 12896
_reflns_number_total 16458
_reflns_threshold_expression 'I > 2\s(I)'
_cod_data_source_file d2cc02508f2.cif
_cod_data_source_block 2b_21srv427
_cod_depositor_comments
;
The following automatic conversions were performed:

data item '_diffrn_radiation_probe' value 'X-ray' was changed to
'x-ray' in accordance with the
/home/data/users/saulius/crontab/automatic-downloads/rss-feeds/RSC/lib/dictionaries/cif_core.dic
dictionary named 'cif_core.dic' version 2.4.2 last updated on
2011-04-26.

Automatic conversion script
Id: cif_fix_values 7556 2019-12-06 15:28:31Z antanas 
;
_cod_database_code 7130274
_shelx_shelxl_version_number 2017/1
_shelx_space_group_comment
;
The symmetry employed for this shelxl refinement is uniquely defined
by the following loop, which should always be used as a source of
symmetry information in preference to the above space-group names.
They are only intended as comments.
;
_shelx_estimated_absorpt_t_max 0.840
_shelx_estimated_absorpt_t_min 0.751
_computing_bruker_data_scaling 'SADABS V2012/1 (Bruker AXS Inc.)'
_olex2_refinement_description
;
1. Twinned data refinement
 Scales: 0.8823(7)
 0.1177(7)
2. Fixed Uiso
 At 1.2 times of:
  All C(H) groups
 At 1.5 times of:
  All C(H,H,H) groups
3. Shared sites
{Cl1, C12A}
{C12, Cl1A}
{C52, Cl3A}
{C52A, Cl3}
{C72, Cl4A}
{C72A, Cl4}
{C32, Cl2A}
{C32A, Cl2}
4. Uiso/Uaniso restraints and constraints
Uanis(Cl1) = Uanis(C12A)
Uanis(C12) = Uanis(Cl1A)
Uanis(C72) = Uanis(Cl4A)
Uanis(C32) = Uanis(Cl2A)
Uanis(C72A) = Uanis(Cl4)
Uanis(C52) = Uanis(Cl3A)
Uanis(C32A) = Uanis(Cl2)
Uanis(C52A) = Uanis(Cl3)
5. Others
 Fixed Sof: Cl1(0.6) Cl1A(0.4) C12(0.6) H12A(0.6) H12B(0.6) H12C(0.6)
 C12A(0.4) H12D(0.4) H12E(0.4) H12F(0.4) Cl2(0.6) Cl2A(0.4) C32(0.6) H32A(0.6)
 H32B(0.6) H32C(0.6) C32A(0.4) H32D(0.4) H32E(0.4) H32F(0.4) Cl3(0.4) Cl3A(0.6)
 C52(0.4) H52A(0.4) H52B(0.4) H52C(0.4) C52A(0.6) H52D(0.6) H52E(0.6) H52F(0.6)
 Cl4(0.4) Cl4A(0.6) C72(0.4) H72A(0.4) H72B(0.4) H72C(0.4) C72A(0.6) H72D(0.6)
 H72E(0.6) H72F(0.6)
6.a Riding coordinates:
 C12(H12A,H12B,H12C), C12A(H12D,H12E,H12F), C32(H32A,H32B,H32C), C32A(H32D,
 H32E,H32F), C52(H52A,H52B,H52C), C52A(H52D,H52E,H52F), C72(H72A,H72B,H72C),
 C72A(H72D,H72E,H72F)
6.b Aromatic/amide H refined with riding coordinates:
 C3(H3), C4(H4), C5(H5), C6(H6), C7(H7), C8(H8), C9(H9), C10(H10), C11(H11),
 C23(H23), C24(H24), C25(H25), C26(H26), C27(H27), C28(H28), C29(H29), C30(H30),
  C31(H31), C43(H43), C44(H44), C45(H45), C46(H46), C47(H47), C48(H48),
 C49(H49), C50(H50), C51(H51), C63(H63), C64(H64), C65(H65), C66(H66), C67(H67),
  C68(H68), C69(H69), C70(H70), C71(H71)
;
_olex2_submission_special_instructions 'No special instructions were received'

loop_
_space_group_symop_operation_xyz
'x, y, z'
'-x, -y, -z'

loop_
_atom_site_label
_atom_site_type_symbol
_atom_site_fract_x
_atom_site_fract_y
_atom_site_fract_z
_atom_site_U_iso_or_equiv
_atom_site_adp_type
_atom_site_occupancy
_atom_site_site_symmetry_order
_atom_site_calc_flag
_atom_site_refinement_flags_posn
_atom_site_refinement_flags_adp
_atom_site_refinement_flags_occupancy
_atom_site_disorder_assembly
_atom_site_disorder_group
Ru1 Ru 0.95854(2) 0.27838(3) 0.24841(2) 0.01812(8) Uani 1 1 d . . . . .
Cl1 Cl 1.07407(14) 0.06248(14) 0.29801(15) 0.0391(4) Uani 0.6 1 d . . P A 1
Cl1A Cl 1.0139(2) 0.2090(3) 0.4596(2) 0.0590(9) Uani 0.4 1 d . . P B 2
C1 C 1.0756(3) 0.1835(4) 0.2800(3) 0.0249(9) Uani 1 1 d . . . . .
C2 C 1.0493(3) 0.2488(4) 0.3529(3) 0.0267(10) Uani 1 1 d . . . . .
C3 C 1.0514(4) 0.3484(4) 0.3333(4) 0.0324(11) Uani 1 1 d . . . . .
H3 H 1.033741 0.393254 0.381068 0.039 Uiso 1 1 calc R U . . .
C4 C 1.0794(4) 0.3818(4) 0.2433(4) 0.0379(13) Uani 1 1 d . . . . .
H4 H 1.080730 0.449136 0.231019 0.045 Uiso 1 1 calc R U . . .
C5 C 1.1051(3) 0.3177(4) 0.1721(4) 0.0338(12) Uani 1 1 d . . . . .
H5 H 1.123745 0.341136 0.111668 0.041 Uiso 1 1 calc R U . . .
C6 C 1.1035(3) 0.2171(4) 0.1903(3) 0.0275(10) Uani 1 1 d . . . . .
H6 H 1.121063 0.172672 0.142201 0.033 Uiso 1 1 calc R U . . .
C7 C 0.8243(3) 0.1944(4) 0.2735(3) 0.0268(10) Uani 1 1 d . . . . .
H7 H 0.819084 0.133085 0.302769 0.032 Uiso 1 1 calc R U . . .
C8 C 0.8061(3) 0.2855(4) 0.3167(3) 0.0288(11) Uani 1 1 d . . . . .
H8 H 0.786552 0.295913 0.379992 0.035 Uiso 1 1 calc R U . . .
C9 C 0.8226(3) 0.3579(4) 0.2481(4) 0.0308(11) Uani 1 1 d . . . . .
H9 H 0.816220 0.425421 0.257617 0.037 Uiso 1 1 calc R U . . .
C10 C 0.8500(3) 0.3127(4) 0.1633(3) 0.0253(9) Uani 1 1 d . . . . .
H10 H 0.864697 0.344357 0.106023 0.030 Uiso 1 1 calc R U . . .
C11 C 0.8517(3) 0.2118(4) 0.1785(3) 0.0236(9) Uani 1 1 d . . . . .
H11 H 0.868270 0.164088 0.133190 0.028 Uiso 1 1 calc R U . . .
C12 C 1.0139(2) 0.2090(3) 0.4596(2) 0.0590(9) Uani 0.6 1 d . . P B 1
H12A H 0.946298 0.185431 0.467741 0.089 Uiso 0.6 1 d R U P B 1
H12B H 1.017558 0.261512 0.501930 0.089 Uiso 0.6 1 d R U P B 1
H12C H 1.057178 0.156071 0.471651 0.089 Uiso 0.6 1 d R U P B 1
C12A C 1.07407(14) 0.06248(14) 0.29801(15) 0.0391(4) Uani 0.4 1 d . . P A 2
H12D H 1.106618 0.047181 0.349231 0.059 Uiso 0.4 1 d R U P A 2
H12E H 1.108648 0.030221 0.243501 0.059 Uiso 0.4 1 d R U P A 2
H12F H 1.006018 0.040011 0.311841 0.059 Uiso 0.4 1 d R U P A 2
Ru2 Ru 1.04554(2) 0.76551(3) 0.25011(2) 0.01792(8) Uani 1 1 d . . . . .
Cl2 Cl 0.95066(14) 0.58879(14) 0.11901(17) 0.0442(5) Uani 0.6 1 d . . P C 1
Cl2A Cl 0.9918(2) 0.7799(4) 0.0298(2) 0.0886(16) Uani 0.4 1 d . . P D 2
C21 C 0.9381(3) 0.6890(4) 0.1851(3) 0.0277(10) Uani 1 1 d . . . . .
C22 C 0.9576(3) 0.7792(4) 0.1411(3) 0.0273(10) Uani 1 1 d . . . . .
C23 C 0.9450(3) 0.8630(4) 0.1954(4) 0.0323(11) Uani 1 1 d . . . . .
H23 H 0.958283 0.924778 0.168171 0.039 Uiso 1 1 calc R U . . .
C24 C 0.9123(4) 0.8543(5) 0.2907(4) 0.0433(15) Uani 1 1 d . . . . .
H24 H 0.902170 0.910873 0.326437 0.052 Uiso 1 1 calc R U . . .
C25 C 0.8951(3) 0.7654(6) 0.3321(4) 0.0447(16) Uani 1 1 d . . . . .
H25 H 0.874188 0.760453 0.395940 0.054 Uiso 1 1 calc R U . . .
C26 C 0.9087(3) 0.6826(5) 0.2789(4) 0.0374(13) Uani 1 1 d . . . . .
H26 H 0.897817 0.620990 0.307161 0.045 Uiso 1 1 calc R U . . .
C27 C 1.1980(3) 0.7540(4) 0.1819(3) 0.0273(10) Uani 1 1 d . . . . .
H27 H 1.217532 0.750478 0.117887 0.033 Uiso 1 1 calc R U . . .
C28 C 1.1858(3) 0.8398(4) 0.2333(3) 0.0259(10) Uani 1 1 d . . . . .
H28 H 1.195525 0.903655 0.210039 0.031 Uiso 1 1 calc R U . . .
C29 C 1.1564(3) 0.8130(4) 0.3261(3) 0.0254(9) Uani 1 1 d . . . . .
H29 H 1.142981 0.856085 0.375728 0.031 Uiso 1 1 calc R U . . .
C30 C 1.1505(3) 0.7109(3) 0.3317(3) 0.0252(9) Uani 1 1 d . . . . .
H30 H 1.132508 0.673690 0.385655 0.030 Uiso 1 1 calc R U . . .
C31 C 1.1763(3) 0.6743(3) 0.2418(3) 0.0261(9) Uani 1 1 d . . . . .
H31 H 1.178568 0.608351 0.225152 0.031 Uiso 1 1 calc R U . . .
C32 C 0.9918(2) 0.7799(4) 0.0298(2) 0.0886(16) Uani 0.6 1 d . . P D 1
H32A H 1.024426 0.841144 0.010133 0.133 Uiso 0.6 1 d R U P D 1
H32B H 0.934106 0.772814 0.001353 0.133 Uiso 0.6 1 d R U P D 1
H32C H 1.037456 0.726514 0.011663 0.133 Uiso 0.6 1 d R U P D 1
C32A C 0.95066(14) 0.58879(14) 0.11901(17) 0.0442(5) Uani 0.4 1 d . . P C 2
H32D H 1.019176 0.582364 0.088413 0.066 Uiso 0.4 1 d R U P C 2
H32E H 0.908486 0.594934 0.073443 0.066 Uiso 0.4 1 d R U P C 2
H32F H 0.931616 0.531774 0.156923 0.066 Uiso 0.4 1 d R U P C 2
Ru3 Ru 0.55006(2) 0.72609(2) 0.24112(2) 0.01726(8) Uani 1 1 d . . . . .
Cl3 Cl 0.4884(2) 0.8249(2) 0.04034(18) 0.0489(7) Uani 0.4 1 d . . P E 1
Cl3A Cl 0.43160(14) 0.94760(13) 0.21935(14) 0.0355(4) Uani 0.6 1 d . . P F 2
C41 C 0.4576(3) 0.7715(4) 0.1408(3) 0.0238(9) Uani 1 1 d . . . . .
C42 C 0.4312(3) 0.8246(4) 0.2219(3) 0.0226(9) Uani 1 1 d . . . . .
C43 C 0.4040(3) 0.7775(4) 0.3061(3) 0.0274(10) Uani 1 1 d . . . . .
H43 H 0.385188 0.814113 0.359725 0.033 Uiso 1 1 calc R U . . .
C44 C 0.4045(3) 0.6755(4) 0.3110(4) 0.0345(12) Uani 1 1 d . . . . .
H44 H 0.386121 0.643141 0.367621 0.041 Uiso 1 1 calc R U . . .
C45 C 0.4326(4) 0.6229(4) 0.2310(4) 0.0357(12) Uani 1 1 d . . . . .
H45 H 0.433508 0.554453 0.233685 0.043 Uiso 1 1 calc R U . . .
C46 C 0.4596(4) 0.6701(4) 0.1468(4) 0.0309(11) Uani 1 1 d . . . . .
H46 H 0.479297 0.633313 0.093440 0.037 Uiso 1 1 calc R U . . .
C47 C 0.6833(3) 0.8119(4) 0.2250(3) 0.0245(9) Uani 1 1 d . . . . .
H47 H 0.687752 0.876053 0.201907 0.029 Uiso 1 1 calc R U . . .
C48 C 0.6557(3) 0.7844(3) 0.3179(3) 0.0214(8) Uani 1 1 d . . . . .
H48 H 0.638595 0.826808 0.367682 0.026 Uiso 1 1 calc R U . . .
C49 C 0.6581(3) 0.6821(3) 0.3228(3) 0.0235(9) Uani 1 1 d . . . . .
H49 H 0.642804 0.644198 0.376588 0.028 Uiso 1 1 calc R U . . .
C50 C 0.6875(3) 0.6465(4) 0.2336(3) 0.0270(10) Uani 1 1 d . . . . .
H50 H 0.695469 0.580587 0.217007 0.032 Uiso 1 1 calc R U . . .
C51 C 0.7029(3) 0.7271(4) 0.1732(3) 0.0277(10) Uani 1 1 d . . . . .
H51 H 0.722919 0.724413 0.109187 0.033 Uiso 1 1 calc R U . . .
C52 C 0.43160(14) 0.94760(13) 0.21935(14) 0.0355(4) Uani 0.4 1 d . . P F 1
H52A H 0.450996 0.971859 0.274761 0.053 Uiso 0.4 1 d R U P F 1
H52B H 0.365806 0.971439 0.215801 0.053 Uiso 0.4 1 d R U P F 1
H52C H 0.478306 0.970319 0.166361 0.053 Uiso 0.4 1 d R U P F 1
C52A C 0.4884(2) 0.8249(2) 0.04034(18) 0.0489(7) Uani 0.6 1 d . . P E 2
H52D H 0.534546 0.877299 0.044481 0.073 Uiso 0.6 1 d R U P E 2
H52E H 0.429536 0.851349 0.021571 0.073 Uiso 0.6 1 d R U P E 2
H52F H 0.519396 0.777839 -0.004269 0.073 Uiso 0.6 1 d R U P E 2
Ru4 Ru 0.45851(2) 0.24018(3) 0.25607(2) 0.01887(8) Uani 1 1 d . . . . .
Cl4 Cl 0.5090(2) 0.2550(3) 0.4781(2) 0.0583(8) Uani 0.4 1 d . . P G 1
Cl4A Cl 0.55254(15) 0.43703(14) 0.36264(16) 0.0427(5) Uani 0.6 1 d . . P H 2
C61 C 0.5462(3) 0.2432(3) 0.3660(3) 0.0229(9) Uani 1 1 d . . . . .
C62 C 0.5659(3) 0.3273(3) 0.3116(3) 0.0250(9) Uani 1 1 d . . . . .
C63 C 0.5956(3) 0.3210(5) 0.2178(4) 0.0353(13) Uani 1 1 d . . . . .
H63 H 0.606835 0.378176 0.182004 0.042 Uiso 1 1 calc R U . . .
C64 C 0.6089(4) 0.2307(6) 0.1759(4) 0.0483(18) Uani 1 1 d . . . . .
H64 H 0.630199 0.226609 0.112145 0.058 Uiso 1 1 calc R U . . .
C65 C 0.5909(4) 0.1472(5) 0.2280(5) 0.0457(16) Uani 1 1 d . . . . .
H65 H 0.600521 0.085938 0.199932 0.055 Uiso 1 1 calc R U . . .
C66 C 0.5582(3) 0.1532(4) 0.3232(4) 0.0334(12) Uani 1 1 d . . . . .
H66 H 0.544286 0.095803 0.358201 0.040 Uiso 1 1 calc R U . . .
C67 C 0.3283(3) 0.3302(3) 0.2573(3) 0.0270(10) Uani 1 1 d . . . . .
H67 H 0.326422 0.397468 0.268793 0.032 Uiso 1 1 calc R U . . .
C68 C 0.3539(3) 0.2867(4) 0.1713(3) 0.0266(10) Uani 1 1 d . . . . .
H68 H 0.372017 0.319540 0.114865 0.032 Uiso 1 1 calc R U . . .
C69 C 0.3476(3) 0.1847(3) 0.1841(3) 0.0249(9) Uani 1 1 d . . . . .
H69 H 0.360778 0.137447 0.137924 0.030 Uiso 1 1 calc R U . . .
C70 C 0.3181(3) 0.1667(4) 0.2785(3) 0.0269(10) Uani 1 1 d . . . . .
H70 H 0.308149 0.105066 0.306670 0.032 Uiso 1 1 calc R U . . .
C71 C 0.3060(3) 0.2561(4) 0.3234(3) 0.0262(10) Uani 1 1 d . . . . .
H71 H 0.286271 0.264966 0.386864 0.031 Uiso 1 1 calc R U . . .
C72 C 0.55254(15) 0.43703(14) 0.36264(16) 0.0427(5) Uani 0.4 1 d . . P H 1
H72A H 0.577956 0.487411 0.318376 0.064 Uiso 0.4 1 d R U P H 1
H72B H 0.588886 0.437761 0.412796 0.064 Uiso 0.4 1 d R U P H 1
H72C H 0.482806 0.449281 0.386206 0.064 Uiso 0.4 1 d R U P H 1
C72A C 0.5090(2) 0.2550(3) 0.4781(2) 0.0583(8) Uani 0.6 1 d . . P G 2
H72D H 0.437556 0.247471 0.493186 0.087 Uiso 0.6 1 d R U P G 2
H72E H 0.527066 0.318781 0.496696 0.087 Uiso 0.6 1 d R U P G 2
H72F H 0.540396 0.205201 0.509886 0.087 Uiso 0.6 1 d R U P G 2
P1 P 0.72571(9) 0.00811(9) 0.48680(8) 0.0227(2) Uani 1 1 d . . . . .
F1 F 0.8400(2) 0.0213(3) 0.4533(3) 0.0515(9) Uani 1 1 d . . . . .
F2 F 0.7115(3) 0.1221(2) 0.4788(2) 0.0479(9) Uani 1 1 d . . . . .
F3 F 0.7129(3) -0.0025(2) 0.3835(2) 0.0503(9) Uani 1 1 d . . . . .
F4 F 0.7398(3) -0.1058(2) 0.4945(2) 0.0432(8) Uani 1 1 d . . . . .
F5 F 0.7396(3) 0.0197(2) 0.5894(2) 0.0447(8) Uani 1 1 d . . . . .
F6 F 0.6116(2) -0.0046(3) 0.5212(3) 0.0663(12) Uani 1 1 d . . . . .
P2 P 0.78458(9) 0.50934(8) 0.50777(8) 0.0210(2) Uani 1 1 d . . . . .
F21 F 0.8911(3) 0.4653(3) 0.4913(3) 0.0649(12) Uani 1 1 d . . . . .
F22 F 0.8274(3) 0.6154(2) 0.5062(2) 0.0545(10) Uani 1 1 d . . . . .
F23 F 0.7874(3) 0.5153(2) 0.40041(19) 0.0380(7) Uani 1 1 d . . . . .
F24 F 0.7412(3) 0.4027(2) 0.5095(2) 0.0501(10) Uani 1 1 d . . . . .
F25 F 0.7805(3) 0.5030(2) 0.6150(2) 0.0430(8) Uani 1 1 d . . . . .
F26 F 0.6770(3) 0.5527(3) 0.5247(3) 0.0627(12) Uani 1 1 d . . . . .
P3 P 0.22955(9) 0.00419(8) -0.00606(8) 0.0216(2) Uani 1 1 d . . . . .
F31 F 0.3363(2) 0.0045(3) -0.0663(3) 0.0509(9) Uani 1 1 d . . . . .
F32 F 0.2302(3) 0.1195(2) -0.0070(2) 0.0429(8) Uani 1 1 d . . . . .
F33 F 0.1832(3) 0.0051(3) -0.0955(3) 0.0560(11) Uani 1 1 d . . . . .
F34 F 0.2297(2) -0.1109(2) -0.0049(2) 0.0336(7) Uani 1 1 d . . . . .
F35 F 0.2761(3) 0.0036(3) 0.0831(2) 0.0591(11) Uani 1 1 d . . . . .
F36 F 0.1232(3) 0.0048(3) 0.0555(3) 0.0622(12) Uani 1 1 d . . . . .
P4 P 0.28928(9) 0.51438(8) 0.00873(8) 0.0211(2) Uani 1 1 d . . . . .
F41 F 0.4005(3) 0.5009(4) -0.0335(3) 0.0768(14) Uani 1 1 d . . . . .
F42 F 0.3053(3) 0.6280(2) 0.0100(2) 0.0505(9) Uani 1 1 d . . . . .
F43 F 0.2653(3) 0.5232(2) -0.0912(2) 0.0416(8) Uani 1 1 d . . . . .
F44 F 0.2743(3) 0.4004(2) 0.0071(2) 0.0482(9) Uani 1 1 d . . . . .
F45 F 0.3116(4) 0.5066(3) 0.1086(2) 0.0657(13) Uani 1 1 d . . . . .
F46 F 0.1768(3) 0.5278(4) 0.0500(3) 0.0727(13) Uani 1 1 d . . . . .

loop_
_atom_site_aniso_label
_atom_site_aniso_U_11
_atom_site_aniso_U_22
_atom_site_aniso_U_33
_atom_site_aniso_U_23
_atom_site_aniso_U_13
_atom_site_aniso_U_12
Ru1 0.01148(14) 0.02184(17) 0.02085(16) -0.00289(13) -0.00229(12) -0.00055(12)
Cl1 0.0302(9) 0.0295(9) 0.0597(12) 0.0028(8) -0.0142(8) 0.0051(7)
Cl1A 0.0432(15) 0.096(3) 0.0415(15) 0.0086(16) -0.0166(12) -0.0079(16)
C1 0.0139(19) 0.032(2) 0.031(2) -0.0049(19) -0.0092(17) 0.0051(17)
C2 0.0156(19) 0.042(3) 0.024(2) -0.0022(19) -0.0074(16) -0.0051(18)
C3 0.022(2) 0.033(3) 0.045(3) -0.013(2) -0.013(2) -0.001(2)
C4 0.023(2) 0.030(3) 0.063(4) 0.009(3) -0.015(2) -0.009(2)
C5 0.016(2) 0.049(3) 0.036(3) 0.010(2) -0.0017(19) -0.011(2)
C6 0.0122(18) 0.038(3) 0.032(2) -0.007(2) -0.0023(16) 0.0030(18)
C7 0.016(2) 0.037(3) 0.028(2) 0.0021(19) -0.0042(17) -0.0101(18)
C8 0.0109(18) 0.049(3) 0.025(2) -0.013(2) -0.0010(16) 0.0006(19)
C9 0.018(2) 0.031(3) 0.045(3) -0.005(2) -0.009(2) 0.0065(19)
C10 0.0157(19) 0.034(3) 0.028(2) 0.0029(19) -0.0079(17) 0.0026(18)
C11 0.0161(19) 0.032(2) 0.024(2) -0.0081(18) -0.0048(16) -0.0034(17)
C12 0.0432(15) 0.096(3) 0.0415(15) 0.0086(16) -0.0166(12) -0.0079(16)
C12A 0.0302(9) 0.0295(9) 0.0597(12) 0.0028(8) -0.0142(8) 0.0051(7)
Ru2 0.01047(14) 0.02400(17) 0.01865(15) 0.00060(13) -0.00105(11) -0.00035(12)
Cl2 0.0315(9) 0.0327(10) 0.0734(15) -0.0219(10) -0.0216(9) 0.0006(8)
Cl2A 0.0378(16) 0.181(5) 0.0455(18) 0.038(2) -0.0050(13) -0.003(2)
C21 0.017(2) 0.032(3) 0.037(3) -0.004(2) -0.0118(18) 0.0006(18)
C22 0.0137(18) 0.048(3) 0.020(2) 0.004(2) -0.0028(15) 0.0006(19)
C23 0.018(2) 0.029(3) 0.052(3) 0.006(2) -0.012(2) 0.0035(18)
C24 0.015(2) 0.065(4) 0.050(3) -0.028(3) -0.005(2) 0.013(2)
C25 0.013(2) 0.096(5) 0.024(2) 0.002(3) -0.0008(17) -0.011(3)
C26 0.016(2) 0.055(4) 0.043(3) 0.020(3) -0.011(2) -0.017(2)
C27 0.0098(17) 0.045(3) 0.026(2) -0.003(2) -0.0016(15) 0.0036(18)
C28 0.0115(18) 0.027(2) 0.038(3) 0.005(2) -0.0026(17) -0.0037(16)
C29 0.0157(19) 0.029(2) 0.033(2) -0.0069(19) -0.0102(17) 0.0024(17)
C30 0.019(2) 0.028(2) 0.029(2) 0.0058(19) -0.0071(17) 0.0016(17)
C31 0.018(2) 0.024(2) 0.037(3) -0.0034(19) -0.0057(18) 0.0035(17)
C32 0.0378(16) 0.181(5) 0.0455(18) 0.038(2) -0.0050(13) -0.003(2)
C32A 0.0315(9) 0.0327(10) 0.0734(15) -0.0219(10) -0.0216(9) 0.0006(8)
Ru3 0.01200(14) 0.01943(16) 0.02053(16) -0.00140(13) -0.00337(12) -0.00059(12)
Cl3 0.0397(14) 0.073(2) 0.0349(13) 0.0066(13) -0.0102(11) 0.0003(13)
Cl3A 0.0326(9) 0.0292(9) 0.0462(10) -0.0036(8) -0.0113(8) 0.0110(7)
C41 0.0156(18) 0.035(3) 0.023(2) -0.0058(18) -0.0069(15) 0.0051(18)
C42 0.0127(18) 0.034(2) 0.022(2) -0.0044(18) -0.0057(15) 0.0069(17)
C43 0.0100(18) 0.043(3) 0.028(2) -0.005(2) 0.0016(16) -0.0023(18)
C44 0.017(2) 0.049(3) 0.037(3) 0.016(2) -0.0050(19) -0.013(2)
C45 0.021(2) 0.032(3) 0.059(4) 0.003(2) -0.019(2) -0.010(2)
C46 0.023(2) 0.034(3) 0.038(3) -0.009(2) -0.014(2) -0.001(2)
C47 0.0153(19) 0.029(2) 0.029(2) 0.0052(18) -0.0057(17) -0.0057(17)
C48 0.0160(18) 0.023(2) 0.026(2) -0.0049(17) -0.0057(16) -0.0030(16)
C49 0.0156(19) 0.025(2) 0.031(2) 0.0043(18) -0.0074(17) 0.0009(16)
C50 0.0113(18) 0.031(2) 0.040(3) -0.006(2) -0.0052(17) 0.0041(17)
C51 0.0125(18) 0.044(3) 0.026(2) -0.006(2) -0.0029(16) -0.0023(19)
C52 0.0326(9) 0.0292(9) 0.0462(10) -0.0036(8) -0.0113(8) 0.0110(7)
C52A 0.0397(14) 0.073(2) 0.0349(13) 0.0066(13) -0.0102(11) 0.0003(13)
Ru4 0.01055(14) 0.02448(18) 0.02083(16) -0.00164(13) -0.00077(11) -0.00078(12)
Cl4 0.0416(15) 0.089(2) 0.0435(15) 0.0179(16) -0.0061(12) 0.0008(15)
Cl4A 0.0359(10) 0.0257(9) 0.0728(14) -0.0078(9) -0.0259(10) -0.0050(7)
C61 0.0162(19) 0.031(2) 0.021(2) 0.0038(17) -0.0026(15) 0.0001(17)
C62 0.018(2) 0.028(2) 0.031(2) 0.0044(19) -0.0092(17) -0.0048(17)
C63 0.017(2) 0.058(4) 0.031(3) 0.013(2) -0.0049(19) -0.016(2)
C64 0.013(2) 0.104(6) 0.026(3) -0.012(3) 0.0009(18) -0.006(3)
C65 0.016(2) 0.060(4) 0.064(4) -0.035(3) -0.013(2) 0.014(2)
C66 0.018(2) 0.026(2) 0.058(3) 0.004(2) -0.013(2) 0.0046(18)
C67 0.018(2) 0.023(2) 0.040(3) -0.002(2) -0.0063(19) -0.0001(17)
C68 0.020(2) 0.030(2) 0.031(2) 0.0049(19) -0.0077(18) 0.0014(18)
C69 0.0163(19) 0.028(2) 0.033(2) -0.0067(19) -0.0088(17) 0.0022(17)
C70 0.0127(19) 0.029(2) 0.039(3) 0.004(2) -0.0035(17) -0.0047(17)
C71 0.0105(18) 0.037(3) 0.029(2) -0.007(2) 0.0026(16) 0.0005(17)
C72 0.0359(10) 0.0257(9) 0.0728(14) -0.0078(9) -0.0259(10) -0.0050(7)
C72A 0.0416(15) 0.089(2) 0.0435(15) 0.0179(16) -0.0061(12) 0.0008(15)
P1 0.0212(5) 0.0203(5) 0.0256(6) 0.0001(4) -0.0017(4) -0.0017(4)
F1 0.0225(16) 0.059(2) 0.067(2) -0.0040(19) 0.0074(15) -0.0048(15)
F2 0.070(2) 0.0237(16) 0.046(2) -0.0018(14) 0.0004(18) 0.0084(16)
F3 0.089(3) 0.0340(18) 0.0348(18) 0.0040(14) -0.0288(18) -0.0058(18)
F4 0.069(2) 0.0214(15) 0.0418(18) 0.0018(13) -0.0159(17) -0.0003(15)
F5 0.071(2) 0.0361(18) 0.0280(16) -0.0004(13) -0.0108(15) -0.0135(17)
F6 0.0229(17) 0.074(3) 0.096(3) 0.015(2) 0.0039(18) -0.0107(18)
P2 0.0225(5) 0.0192(5) 0.0205(5) -0.0009(4) -0.0024(4) 0.0017(4)
F21 0.0319(19) 0.095(3) 0.064(3) -0.006(2) 0.0019(17) 0.026(2)
F22 0.093(3) 0.0310(18) 0.0431(19) 0.0040(15) -0.020(2) -0.0236(19)
F23 0.059(2) 0.0352(17) 0.0194(13) 0.0019(12) -0.0055(13) -0.0112(15)
F24 0.085(3) 0.0289(17) 0.0325(17) 0.0003(13) -0.0002(17) -0.0224(17)
F25 0.071(2) 0.0375(18) 0.0210(14) -0.0027(13) -0.0105(14) 0.0066(17)
F26 0.0348(19) 0.088(3) 0.064(3) -0.014(2) -0.0068(17) 0.032(2)
P3 0.0236(5) 0.0192(5) 0.0210(5) -0.0001(4) -0.0020(4) -0.0026(4)
F31 0.0328(17) 0.0397(19) 0.070(2) 0.0011(17) 0.0173(16) -0.0014(15)
F32 0.054(2) 0.0199(14) 0.049(2) -0.0024(13) 0.0058(16) -0.0014(14)
F33 0.089(3) 0.039(2) 0.053(2) 0.0091(17) -0.049(2) -0.0048(19)
F34 0.0448(18) 0.0182(13) 0.0398(17) 0.0029(12) -0.0130(14) -0.0020(12)
F35 0.100(3) 0.045(2) 0.043(2) 0.0101(16) -0.040(2) -0.030(2)
F36 0.043(2) 0.042(2) 0.086(3) -0.002(2) 0.029(2) -0.0058(17)
P4 0.0245(5) 0.0177(5) 0.0212(5) -0.0013(4) -0.0043(4) 0.0017(4)
F41 0.0245(18) 0.090(3) 0.113(4) -0.020(3) -0.004(2) 0.012(2)
F42 0.089(3) 0.0209(15) 0.0431(19) -0.0009(14) -0.0143(19) -0.0080(17)
F43 0.066(2) 0.0332(17) 0.0300(16) 0.0036(13) -0.0220(15) -0.0065(16)
F44 0.088(3) 0.0214(15) 0.0375(18) 0.0009(13) -0.0181(18) -0.0076(17)
F45 0.133(4) 0.036(2) 0.040(2) 0.0019(16) -0.048(2) -0.005(2)
F46 0.038(2) 0.090(3) 0.078(3) -0.017(3) 0.022(2) 0.004(2)

loop_
_atom_type_symbol
_atom_type_description
_atom_type_scat_dispersion_real
_atom_type_scat_dispersion_imag
_atom_type_scat_source
C C 0.0033 0.0016 'International Tables Vol C Tables 4.2.6.8 and 6.1.1.4'
H H 0.0000 0.0000 'International Tables Vol C Tables 4.2.6.8 and 6.1.1.4'
Cl Cl 0.1484 0.1585 'International Tables Vol C Tables 4.2.6.8 and 6.1.1.4'
F F 0.0171 0.0103 'International Tables Vol C Tables 4.2.6.8 and 6.1.1.4'
P P 0.1023 0.0942 'International Tables Vol C Tables 4.2.6.8 and 6.1.1.4'
Ru Ru -1.2594 0.8363 'International Tables Vol C Tables 4.2.6.8 and 6.1.1.4'

loop_
_exptl_crystal_face_index_h
_exptl_crystal_face_index_k
_exptl_crystal_face_index_l
_exptl_crystal_face_perp_dist
-1.00 -1.00 0.00 0.0580
1.00 1.00 0.00 0.0220
1.00 -1.00 -1.00 0.0770
-1.00 1.00 1.00 0.0580
-1.00 1.00 -1.00 0.0530
1.00 -1.00 1.00 0.0640
1.00 -1.00 3.00 0.0600

loop_
_geom_angle_atom_site_label_1
_geom_angle_atom_site_label_2
_geom_angle_atom_site_label_3
_geom_angle
_geom_angle_site_symmetry_1
_geom_angle_site_symmetry_3
_geom_angle_publ_flag
C1 Ru1 C2 37.53(17) . . ?
C1 Ru1 C3 67.02(18) . . ?
C1 Ru1 C4 78.95(19) . . ?
C1 Ru1 C5 67.19(19) . . ?
C1 Ru1 C6 37.14(18) . . ?
C3 Ru1 C2 37.15(19) . . ?
C3 Ru1 C5 67.0(2) . . ?
C3 Ru1 C6 79.32(18) . . ?
C4 Ru1 C2 67.2(2) . . ?
C4 Ru1 C3 37.3(2) . . ?
C4 Ru1 C5 36.7(2) . . ?
C4 Ru1 C6 66.8(2) . . ?
C5 Ru1 C2 79.70(18) . . ?
C6 Ru1 C2 67.50(18) . . ?
C6 Ru1 C5 37.5(2) . . ?
C7 Ru1 C1 106.63(19) . . ?
C7 Ru1 C2 111.29(18) . . ?
C7 Ru1 C3 135.62(19) . . ?
C7 Ru1 C4 169.0(2) . . ?
C7 Ru1 C5 154.1(2) . . ?
C7 Ru1 C6 123.36(19) . . ?
C7 Ru1 C8 38.31(19) . . ?
C7 Ru1 C9 63.7(2) . . ?
C7 Ru1 C10 63.56(18) . . ?
C7 Ru1 C11 38.18(17) . . ?
C8 Ru1 C1 128.12(19) . . ?
C8 Ru1 C2 107.70(17) . . ?
C8 Ru1 C3 109.14(18) . . ?
C8 Ru1 C4 130.9(2) . . ?
C8 Ru1 C5 162.7(2) . . ?
C8 Ru1 C6 159.8(2) . . ?
C8 Ru1 C9 38.0(2) . . ?
C8 Ru1 C10 63.44(18) . . ?
C8 Ru1 C11 63.78(17) . . ?
C9 Ru1 C1 165.97(19) . . ?
C9 Ru1 C2 133.87(19) . . ?
C9 Ru1 C3 111.90(19) . . ?
C9 Ru1 C4 108.9(2) . . ?
C9 Ru1 C5 126.1(2) . . ?
C9 Ru1 C6 156.5(2) . . ?
C9 Ru1 C10 37.62(18) . . ?
C10 Ru1 C1 149.42(18) . . ?
C10 Ru1 C2 170.88(17) . . ?
C10 Ru1 C3 141.2(2) . . ?
C10 Ru1 C4 116.3(2) . . ?
C10 Ru1 C5 108.19(19) . . ?
C10 Ru1 C6 121.54(18) . . ?
C11 Ru1 C1 116.19(18) . . ?
C11 Ru1 C2 142.06(19) . . ?
C11 Ru1 C3 172.88(18) . . ?
C11 Ru1 C4 147.8(2) . . ?
C11 Ru1 C5 119.97(18) . . ?
C11 Ru1 C6 107.12(17) . . ?
C11 Ru1 C9 63.32(18) . . ?
C11 Ru1 C10 37.80(18) . . ?
Cl1 C1 Ru1 129.1(2) . . ?
C2 C1 Ru1 71.8(3) . . ?
C2 C1 Cl1 121.3(4) . . ?
C2 C1 C12A 121.3(4) . . ?
C6 C1 Ru1 71.8(3) . . ?
C6 C1 Cl1 117.7(4) . . ?
C6 C1 C2 121.0(5) . . ?
C6 C1 C12A 117.7(4) . . ?
C12A C1 Ru1 129.1(2) . . ?
Cl1A C2 Ru1 128.8(3) . . ?
C1 C2 Ru1 70.6(3) . . ?
C1 C2 Cl1A 121.1(4) . . ?
C1 C2 C12 121.1(4) . . ?
C3 C2 Ru1 71.0(3) . . ?
C3 C2 Cl1A 120.4(4) . . ?
C3 C2 C1 118.5(5) . . ?
C3 C2 C12 120.4(4) . . ?
C12 C2 Ru1 128.8(3) . . ?
Ru1 C3 H3 129.4 . . ?
C2 C3 Ru1 71.9(3) . . ?
C2 C3 H3 119.8 . . ?
C2 C3 C4 120.3(5) . . ?
C4 C3 Ru1 71.3(3) . . ?
C4 C3 H3 119.8 . . ?
Ru1 C4 H4 129.6 . . ?
C3 C4 Ru1 71.4(3) . . ?
C3 C4 H4 119.5 . . ?
C5 C4 Ru1 72.0(3) . . ?
C5 C4 C3 121.0(5) . . ?
C5 C4 H4 119.5 . . ?
Ru1 C5 H5 129.7 . . ?
C4 C5 Ru1 71.3(3) . . ?
C4 C5 H5 120.2 . . ?
C4 C5 C6 119.5(5) . . ?
C6 C5 Ru1 71.2(3) . . ?
C6 C5 H5 120.2 . . ?
Ru1 C6 H6 129.8 . . ?
C1 C6 Ru1 71.1(3) . . ?
C1 C6 C5 119.6(5) . . ?
C1 C6 H6 120.2 . . ?
C5 C6 Ru1 71.4(3) . . ?
C5 C6 H6 120.2 . . ?
Ru1 C7 H7 123.4 . . ?
C8 C7 Ru1 70.9(2) . . ?
C8 C7 H7 126.2 . . ?
C11 C7 Ru1 71.1(2) . . ?
C11 C7 H7 126.2 . . ?
C11 C7 C8 107.6(4) . . ?
Ru1 C8 H8 123.5 . . ?
C7 C8 Ru1 70.8(2) . . ?
C7 C8 H8 126.2 . . ?
C9 C8 Ru1 71.2(3) . . ?
C9 C8 C7 107.6(4) . . ?
C9 C8 H8 126.2 . . ?
Ru1 C9 H9 123.4 . . ?
C8 C9 Ru1 70.8(3) . . ?
C8 C9 H9 125.8 . . ?
C10 C9 Ru1 71.6(3) . . ?
C10 C9 C8 108.5(4) . . ?
C10 C9 H9 125.8 . . ?
Ru1 C10 H10 124.3 . . ?
C9 C10 Ru1 70.7(3) . . ?
C9 C10 H10 125.9 . . ?
C9 C10 C11 108.1(4) . . ?
C11 C10 Ru1 70.6(3) . . ?
C11 C10 H10 125.9 . . ?
Ru1 C11 H11 123.4 . . ?
C7 C11 Ru1 70.7(2) . . ?
C7 C11 H11 125.9 . . ?
C10 C11 Ru1 71.6(3) . . ?
C10 C11 C7 108.1(4) . . ?
C10 C11 H11 125.9 . . ?
C2 C12 H12A 109.5 . . ?
C2 C12 H12B 109.7 . . ?
C2 C12 H12C 109.4 . . ?
H12A C12 H12B 109.6 . . ?
H12A C12 H12C 109.2 . . ?
H12B C12 H12C 109.4 . . ?
C1 C12A H12D 109.5 . . ?
C1 C12A H12E 109.5 . . ?
C1 C12A H12F 109.5 . . ?
H12D C12A H12E 109.4 . . ?
H12D C12A H12F 109.4 . . ?
H12E C12A H12F 109.5 . . ?
C21 Ru2 C22 37.28(19) . . ?
C21 Ru2 C24 78.2(2) . . ?
C21 Ru2 C25 66.5(2) . . ?
C22 Ru2 C25 79.62(18) . . ?
C23 Ru2 C21 66.81(19) . . ?
C23 Ru2 C22 37.4(2) . . ?
C23 Ru2 C24 37.6(2) . . ?
C23 Ru2 C25 67.1(2) . . ?
C24 Ru2 C22 67.4(2) . . ?
C24 Ru2 C25 36.3(2) . . ?
C26 Ru2 C21 36.90(19) . . ?
C26 Ru2 C22 67.23(18) . . ?
C26 Ru2 C23 79.0(2) . . ?
C26 Ru2 C24 65.8(2) . . ?
C26 Ru2 C25 36.9(2) . . ?
C27 Ru2 C21 115.65(18) . . ?
C27 Ru2 C22 106.09(17) . . ?
C27 Ru2 C23 119.80(19) . . ?
C27 Ru2 C24 149.4(2) . . ?
C27 Ru2 C25 173.1(2) . . ?
C27 Ru2 C26 141.5(2) . . ?
C27 Ru2 C29 63.37(18) . . ?
C27 Ru2 C30 63.35(18) . . ?
C27 Ru2 C31 37.78(18) . . ?
C28 Ru2 C21 147.48(19) . . ?
C28 Ru2 C22 118.61(18) . . ?
C28 Ru2 C23 106.34(18) . . ?
C28 Ru2 C24 116.8(2) . . ?
C28 Ru2 C25 142.5(2) . . ?
C28 Ru2 C26 174.04(19) . . ?
C28 Ru2 C27 37.95(18) . . ?
C28 Ru2 C29 38.06(18) . . ?
C28 Ru2 C30 63.58(18) . . ?
C28 Ru2 C31 63.54(18) . . ?
C29 Ru2 C21 168.54(19) . . ?
C29 Ru2 C22 153.67(19) . . ?
C29 Ru2 C23 124.19(19) . . ?
C29 Ru2 C24 108.49(19) . . ?
C29 Ru2 C25 113.07(19) . . ?
C29 Ru2 C26 136.62(19) . . ?
C29 Ru2 C30 37.87(18) . . ?
C29 Ru2 C31 63.45(18) . . ?
C30 Ru2 C21 130.75(19) . . ?
C30 Ru2 C22 161.33(19) . . ?
C30 Ru2 C23 160.82(19) . . ?
C30 Ru2 C24 129.8(2) . . ?
C30 Ru2 C25 110.09(19) . . ?
C30 Ru2 C26 110.53(19) . . ?
C31 Ru2 C21 108.27(18) . . ?
C31 Ru2 C22 124.26(18) . . ?
C31 Ru2 C23 154.6(2) . . ?
C31 Ru2 C24 167.5(2) . . ?
C31 Ru2 C25 135.7(2) . . ?
C31 Ru2 C26 112.7(2) . . ?
C31 Ru2 C30 38.01(18) . . ?
Cl2 C21 Ru2 130.8(3) . . ?
C22 C21 Ru2 71.8(3) . . ?
C22 C21 Cl2 117.5(4) . . ?
C22 C21 C32A 117.5(4) . . ?
C26 C21 Ru2 71.2(3) . . ?
C26 C21 Cl2 121.4(4) . . ?
C26 C21 C22 121.0(5) . . ?
C26 C21 C32A 121.4(4) . . ?
C32A C21 Ru2 130.8(3) . . ?
Cl2A C22 Ru2 130.6(3) . . ?
C21 C22 Ru2 70.9(3) . . ?
C21 C22 Cl2A 117.7(4) . . ?
C21 C22 C23 117.9(4) . . ?
C21 C22 C32 117.7(4) . . ?
C23 C22 Ru2 70.5(3) . . ?
C23 C22 Cl2A 124.4(5) . . ?
C23 C22 C32 124.4(5) . . ?
C32 C22 Ru2 130.6(3) . . ?
Ru2 C23 H23 128.4 . . ?
C22 C23 Ru2 72.1(3) . . ?
C22 C23 H23 120.1 . . ?
C22 C23 C24 119.8(5) . . ?
C24 C23 Ru2 71.7(3) . . ?
C24 C23 H23 120.1 . . ?
Ru2 C24 H24 130.3 . . ?
C23 C24 Ru2 70.7(3) . . ?
C23 C24 H24 119.4 . . ?
C25 C24 Ru2 72.3(3) . . ?
C25 C24 C23 121.2(5) . . ?
C25 C24 H24 119.4 . . ?
Ru2 C25 H25 129.8 . . ?
C24 C25 Ru2 71.5(3) . . ?
C24 C25 H25 120.4 . . ?
C24 C25 C26 119.1(5) . . ?
C26 C25 Ru2 70.7(3) . . ?
C26 C25 H25 120.4 . . ?
Ru2 C26 H26 128.4 . . ?
C21 C26 Ru2 71.9(3) . . ?
C21 C26 C25 120.9(5) . . ?
C21 C26 H26 119.5 . . ?
C25 C26 Ru2 72.5(3) . . ?
C25 C26 H26 119.5 . . ?
Ru2 C27 H27 123.4 . . ?
C28 C27 Ru2 71.0(2) . . ?
C28 C27 H27 125.7 . . ?
C31 C27 Ru2 71.6(3) . . ?
C31 C27 H27 125.7 . . ?
C31 C27 C28 108.7(4) . . ?
Ru2 C28 H28 123.3 . . ?
C27 C28 Ru2 71.1(2) . . ?
C27 C28 H28 126.2 . . ?
C27 C28 C29 107.6(4) . . ?
C29 C28 Ru2 71.1(2) . . ?
C29 C28 H28 126.2 . . ?
Ru2 C29 H29 123.5 . . ?
C28 C29 Ru2 70.8(3) . . ?
C28 C29 H29 125.8 . . ?
C30 C29 Ru2 71.5(3) . . ?
C30 C29 C28 108.3(4) . . ?
C30 C29 H29 125.8 . . ?
Ru2 C30 H30 123.9 . . ?
C29 C30 Ru2 70.6(3) . . ?
C29 C30 H30 126.1 . . ?
C29 C30 C31 107.7(4) . . ?
C31 C30 Ru2 70.9(3) . . ?
C31 C30 H30 126.1 . . ?
Ru2 C31 H31 123.8 . . ?
C27 C31 Ru2 70.7(3) . . ?
C27 C31 C30 107.7(4) . . ?
C27 C31 H31 126.1 . . ?
C30 C31 Ru2 71.1(3) . . ?
C30 C31 H31 126.1 . . ?
C22 C32 H32A 109.4 . . ?
C22 C32 H32B 109.5 . . ?
C22 C32 H32C 109.5 . . ?
H32A C32 H32B 109.4 . . ?
H32A C32 H32C 109.4 . . ?
H32B C32 H32C 109.6 . . ?
C21 C32A H32D 109.4 . . ?
C21 C32A H32E 109.4 . . ?
C21 C32A H32F 109.5 . . ?
H32D C32A H32E 109.4 . . ?
H32D C32A H32F 109.5 . . ?
H32E C32A H32F 109.6 . . ?
C42 Ru3 C41 37.34(16) . . ?
C42 Ru3 C43 37.29(17) . . ?
C42 Ru3 C44 67.39(19) . . ?
C42 Ru3 C45 79.17(19) . . ?
C42 Ru3 C46 66.99(18) . . ?
C43 Ru3 C41 67.29(17) . . ?
C43 Ru3 C44 37.5(2) . . ?
C43 Ru3 C45 67.0(2) . . ?
C43 Ru3 C46 79.30(18) . . ?
C44 Ru3 C41 79.55(18) . . ?
C45 Ru3 C41 66.94(19) . . ?
C45 Ru3 C44 37.0(2) . . ?
C45 Ru3 C46 37.2(2) . . ?
C46 Ru3 C41 37.01(18) . . ?
C46 Ru3 C44 67.1(2) . . ?
C47 Ru3 C41 110.84(17) . . ?
C47 Ru3 C42 106.77(18) . . ?
C47 Ru3 C43 124.40(19) . . ?
C47 Ru3 C44 155.4(2) . . ?
C47 Ru3 C45 167.4(2) . . ?
C47 Ru3 C46 134.33(19) . . ?
C47 Ru3 C48 38.11(16) . . ?
C47 Ru3 C49 63.58(17) . . ?
C47 Ru3 C50 63.60(18) . . ?
C48 Ru3 C41 140.82(17) . . ?
C48 Ru3 C42 115.33(17) . . ?
C48 Ru3 C43 107.23(17) . . ?
C48 Ru3 C44 120.85(18) . . ?
C48 Ru3 C45 149.36(19) . . ?
C48 Ru3 C46 172.02(18) . . ?
C49 Ru3 C41 171.75(17) . . ?
C49 Ru3 C42 148.24(17) . . ?
C49 Ru3 C43 120.70(18) . . ?
C49 Ru3 C44 108.02(18) . . ?
C49 Ru3 C45 117.03(19) . . ?
C49 Ru3 C46 142.39(19) . . ?
C49 Ru3 C48 37.93(17) . . ?
C50 Ru3 C41 134.87(17) . . ?
C50 Ru3 C42 166.71(18) . . ?
C50 Ru3 C43 155.52(19) . . ?
C50 Ru3 C44 125.3(2) . . ?
C50 Ru3 C45 108.5(2) . . ?
C50 Ru3 C46 112.31(19) . . ?
C50 Ru3 C48 63.52(17) . . ?
C50 Ru3 C49 37.92(18) . . ?
C51 Ru3 C41 108.24(17) . . ?
C51 Ru3 C42 128.69(19) . . ?
C51 Ru3 C43 160.7(2) . . ?
C51 Ru3 C44 161.8(2) . . ?
C51 Ru3 C45 129.9(2) . . ?
C51 Ru3 C46 108.82(18) . . ?
C51 Ru3 C47 37.87(18) . . ?
C51 Ru3 C48 63.54(17) . . ?
C51 Ru3 C49 63.56(18) . . ?
C51 Ru3 C50 38.13(19) . . ?
Cl3 C41 Ru3 130.4(3) . . ?
C42 C41 Ru3 69.9(2) . . ?
C42 C41 Cl3 122.1(4) . . ?
C42 C41 C52A 122.1(4) . . ?
C46 C41 Ru3 70.4(3) . . ?
C46 C41 Cl3 119.5(4) . . ?
C46 C41 C42 118.4(4) . . ?
C46 C41 C52A 119.5(4) . . ?
C52A C41 Ru3 130.4(3) . . ?
Cl3A C42 Ru3 128.4(2) . . ?
C41 C42 Ru3 72.8(3) . . ?
C41 C42 Cl3A 120.5(4) . . ?
C41 C42 C52 120.5(4) . . ?
C43 C42 Ru3 71.6(3) . . ?
C43 C42 Cl3A 118.5(4) . . ?
C43 C42 C41 121.0(5) . . ?
C43 C42 C52 118.5(4) . . ?
C52 C42 Ru3 128.4(2) . . ?
Ru3 C43 H43 129.6 . . ?
C42 C43 Ru3 71.1(2) . . ?
C42 C43 H43 120.0 . . ?
C42 C43 C44 120.0(5) . . ?
C44 C43 Ru3 71.7(3) . . ?
C44 C43 H43 120.0 . . ?
Ru3 C44 H44 130.1 . . ?
C43 C44 Ru3 70.8(3) . . ?
C43 C44 H44 120.5 . . ?
C45 C44 Ru3 71.1(3) . . ?
C45 C44 C43 119.0(5) . . ?
C45 C44 H44 120.5 . . ?
Ru3 C45 H45 129.5 . . ?
C44 C45 Ru3 71.9(3) . . ?
C44 C45 H45 119.6 . . ?
C44 C45 C46 120.8(5) . . ?
C46 C45 Ru3 71.5(3) . . ?
C46 C45 H45 119.6 . . ?
Ru3 C46 H46 128.8 . . ?
C41 C46 Ru3 72.6(3) . . ?
C41 C46 H46 119.6 . . ?
C45 C46 Ru3 71.3(3) . . ?
C45 C46 C41 120.7(5) . . ?
C45 C46 H46 119.6 . . ?
Ru3 C47 H47 123.4 . . ?
C48 C47 Ru3 71.2(2) . . ?
C48 C47 H47 126.0 . . ?
C51 C47 Ru3 71.0(3) . . ?
C51 C47 H47 126.0 . . ?
C51 C47 C48 108.1(4) . . ?
Ru3 C48 H48 123.8 . . ?
C47 C48 Ru3 70.7(2) . . ?
C47 C48 H48 126.1 . . ?
C49 C48 Ru3 71.0(2) . . ?
C49 C48 C47 107.8(4) . . ?
C49 C48 H48 126.1 . . ?
Ru3 C49 H49 123.6 . . ?
C48 C49 Ru3 71.1(3) . . ?
C48 C49 H49 125.9 . . ?
C50 C49 Ru3 71.0(3) . . ?
C50 C49 C48 108.2(4) . . ?
C50 C49 H49 125.9 . . ?
Ru3 C50 H50 123.8 . . ?
C49 C50 Ru3 71.0(3) . . ?
C49 C50 H50 126.1 . . ?
C49 C50 C51 107.8(4) . . ?
C51 C50 Ru3 70.7(3) . . ?
C51 C50 H50 126.1 . . ?
Ru3 C51 H51 123.5 . . ?
C47 C51 Ru3 71.1(2) . . ?
C47 C51 C50 108.2(4) . . ?
C47 C51 H51 125.9 . . ?
C50 C51 Ru3 71.2(2) . . ?
C50 C51 H51 125.9 . . ?
C42 C52 H52A 109.5 . . ?
C42 C52 H52B 109.5 . . ?
C42 C52 H52C 109.6 . . ?
H52A C52 H52B 109.4 . . ?
H52A C52 H52C 109.4 . . ?
H52B C52 H52C 109.6 . . ?
C41 C52A H52D 109.4 . . ?
C41 C52A H52E 109.5 . . ?
C41 C52A H52F 109.4 . . ?
H52D C52A H52E 109.5 . . ?
H52D C52A H52F 109.5 . . ?
H52E C52A H52F 109.6 . . ?
C62 Ru4 C61 37.31(17) . . ?
C62 Ru4 C64 66.7(2) . . ?
C62 Ru4 C65 78.48(19) . . ?
C63 Ru4 C61 67.27(17) . . ?
C63 Ru4 C62 36.98(18) . . ?
C63 Ru4 C64 37.1(2) . . ?
C63 Ru4 C65 66.4(2) . . ?
C63 Ru4 C66 79.1(2) . . ?
C64 Ru4 C61 79.34(18) . . ?
C64 Ru4 C65 36.5(3) . . ?
C65 Ru4 C61 67.08(19) . . ?
C66 Ru4 C61 37.05(19) . . ?
C66 Ru4 C62 66.67(18) . . ?
C66 Ru4 C64 66.9(2) . . ?
C66 Ru4 C65 37.4(2) . . ?
C67 Ru4 C61 122.71(18) . . ?
C67 Ru4 C62 107.19(18) . . ?
C67 Ru4 C63 112.7(2) . . ?
C67 Ru4 C64 137.2(2) . . ?
C67 Ru4 C65 169.6(2) . . ?
C67 Ru4 C66 152.7(2) . . ?
C67 Ru4 C68 37.71(18) . . ?
C68 Ru4 C61 159.10(18) . . ?
C68 Ru4 C62 128.77(18) . . ?
C68 Ru4 C63 109.66(19) . . ?
C68 Ru4 C64 111.2(2) . . ?
C68 Ru4 C65 132.0(2) . . ?
C68 Ru4 C66 163.4(2) . . ?
C69 Ru4 C61 155.34(18) . . ?
C69 Ru4 C62 166.72(18) . . ?
C69 Ru4 C63 135.37(19) . . ?
C69 Ru4 C64 112.94(19) . . ?
C69 Ru4 C65 109.35(19) . . ?
C69 Ru4 C66 126.09(19) . . ?
C69 Ru4 C67 63.47(17) . . ?
C69 Ru4 C68 38.11(18) . . ?
C70 Ru4 C61 119.73(17) . . ?
C70 Ru4 C62 148.42(18) . . ?
C70 Ru4 C63 172.93(19) . . ?
C70 Ru4 C64 141.7(2) . . ?
C70 Ru4 C65 116.3(2) . . ?
C70 Ru4 C66 107.11(19) . . ?
C70 Ru4 C67 63.31(18) . . ?
C70 Ru4 C68 63.48(18) . . ?
C70 Ru4 C69 38.06(18) . . ?
C70 Ru4 C71 37.80(18) . . ?
C71 Ru4 C61 105.66(17) . . ?
C71 Ru4 C62 115.73(18) . . ?
C71 Ru4 C63 142.2(2) . . ?
C71 Ru4 C64 174.4(2) . . ?
C71 Ru4 C65 147.7(2) . . ?
C71 Ru4 C66 118.7(2) . . ?
C71 Ru4 C67 37.83(18) . . ?
C71 Ru4 C68 63.25(18) . . ?
C71 Ru4 C69 63.48(17) . . ?
Cl4 C61 Ru4 129.7(3) . . ?
C62 C61 Ru4 70.7(3) . . ?
C62 C61 Cl4 118.9(4) . . ?
C62 C61 C72A 118.9(4) . . ?
C66 C61 Ru4 70.7(3) . . ?
C66 C61 Cl4 122.8(4) . . ?
C66 C61 C62 118.3(4) . . ?
C66 C61 C72A 122.8(4) . . ?
C72A C61 Ru4 129.7(3) . . ?
Cl4A C62 Ru4 130.0(3) . . ?
C61 C62 Ru4 71.9(3) . . ?
C61 C62 Cl4A 118.8(4) . . ?
C61 C62 C72 118.8(4) . . ?
C63 C62 Ru4 71.0(3) . . ?
C63 C62 Cl4A 120.3(4) . . ?
C63 C62 C61 120.9(5) . . ?
C63 C62 C72 120.3(4) . . ?
C72 C62 Ru4 130.0(3) . . ?
Ru4 C63 H63 128.2 . . ?
C62 C63 Ru4 72.0(3) . . ?
C62 C63 H63 119.8 . . ?
C62 C63 C64 120.3(5) . . ?
C64 C63 Ru4 72.1(3) . . ?
C64 C63 H63 119.8 . . ?
Ru4 C64 H64 129.7 . . ?
C63 C64 Ru4 70.7(3) . . ?
C63 C64 H64 120.1 . . ?
C65 C64 Ru4 71.9(3) . . ?
C65 C64 C63 119.8(5) . . ?
C65 C64 H64 120.1 . . ?
Ru4 C65 H65 130.4 . . ?
C64 C65 Ru4 71.5(3) . . ?
C64 C65 H65 119.9 . . ?
C64 C65 C66 120.1(5) . . ?
C66 C65 Ru4 70.7(3) . . ?
C66 C65 H65 119.9 . . ?
Ru4 C66 H66 128.5 . . ?
C61 C66 Ru4 72.2(3) . . ?
C61 C66 C65 120.6(5) . . ?
C61 C66 H66 119.7 . . ?
C65 C66 Ru4 71.9(3) . . ?
C65 C66 H66 119.7 . . ?
Ru4 C67 H67 123.7 . . ?
C68 C67 Ru4 71.2(3) . . ?
C68 C67 H67 125.9 . . ?
C68 C67 C71 108.1(4) . . ?
C71 C67 Ru4 70.9(3) . . ?
C71 C67 H67 125.9 . . ?
Ru4 C68 H68 123.8 . . ?
C67 C68 Ru4 71.1(3) . . ?
C67 C68 H68 126.0 . . ?
C67 C68 C69 108.0(4) . . ?
C69 C68 Ru4 70.7(3) . . ?
C69 C68 H68 126.0 . . ?
Ru4 C69 H69 123.6 . . ?
C68 C69 Ru4 71.2(3) . . ?
C68 C69 H69 126.3 . . ?
C70 C69 Ru4 70.6(3) . . ?
C70 C69 C68 107.4(4) . . ?
C70 C69 H69 126.3 . . ?
Ru4 C70 H70 123.0 . . ?
C69 C70 Ru4 71.3(2) . . ?
C69 C70 H70 125.8 . . ?
C71 C70 Ru4 71.5(2) . . ?
C71 C70 C69 108.4(4) . . ?
C71 C70 H70 125.8 . . ?
Ru4 C71 H71 123.6 . . ?
C67 C71 Ru4 71.3(2) . . ?
C67 C71 H71 126.0 . . ?
C70 C71 Ru4 70.7(2) . . ?
C70 C71 C67 108.1(4) . . ?
C70 C71 H71 126.0 . . ?
C62 C72 H72A 109.6 . . ?
C62 C72 H72B 109.5 . . ?
C62 C72 H72C 109.5 . . ?
H72A C72 H72B 109.5 . . ?
H72A C72 H72C 109.3 . . ?
H72B C72 H72C 109.4 . . ?
C61 C72A H72D 109.4 . . ?
C61 C72A H72E 109.5 . . ?
C61 C72A H72F 109.4 . . ?
H72D C72A H72E 109.6 . . ?
H72D C72A H72F 109.4 . . ?
H72E C72A H72F 109.6 . . ?
F1 P1 F2 89.4(2) . . ?
F1 P1 F3 89.3(2) . . ?
F1 P1 F4 90.6(2) . . ?
F1 P1 F5 90.1(2) . . ?
F2 P1 F3 89.49(19) . . ?
F4 P1 F2 179.8(2) . . ?
F4 P1 F3 90.33(18) . . ?
F5 P1 F2 90.06(19) . . ?
F5 P1 F3 179.2(2) . . ?
F5 P1 F4 90.12(18) . . ?
F6 P1 F1 179.4(3) . . ?
F6 P1 F2 90.4(2) . . ?
F6 P1 F3 91.2(2) . . ?
F6 P1 F4 89.6(2) . . ?
F6 P1 F5 89.4(2) . . ?
F21 P2 F22 91.0(2) . . ?
F21 P2 F23 90.5(2) . . ?
F21 P2 F24 89.1(2) . . ?
F21 P2 F25 90.0(2) . . ?
F21 P2 F26 179.4(3) . . ?
F22 P2 F23 90.36(18) . . ?
F22 P2 F24 179.9(3) . . ?
F22 P2 F25 90.05(19) . . ?
F24 P2 F23 89.72(17) . . ?
F24 P2 F25 89.87(18) . . ?
F25 P2 F23 179.4(2) . . ?
F26 P2 F22 89.5(2) . . ?
F26 P2 F23 89.7(2) . . ?
F26 P2 F24 90.3(2) . . ?
F26 P2 F25 89.8(2) . . ?
F31 P3 F32 89.38(18) . . ?
F31 P3 F33 89.9(2) . . ?
F31 P3 F34 90.33(18) . . ?
F31 P3 F35 89.9(2) . . ?
F31 P3 F36 179.1(2) . . ?
F33 P3 F32 89.8(2) . . ?
F33 P3 F34 90.46(18) . . ?
F33 P3 F36 90.8(2) . . ?
F34 P3 F32 179.6(2) . . ?
F35 P3 F32 90.0(2) . . ?
F35 P3 F33 179.8(2) . . ?
F35 P3 F34 89.70(19) . . ?
F35 P3 F36 89.4(2) . . ?
F36 P3 F32 90.11(19) . . ?
F36 P3 F34 90.17(19) . . ?
F41 P4 F42 89.6(2) . . ?
F41 P4 F43 89.3(2) . . ?
F41 P4 F44 89.9(2) . . ?
F41 P4 F45 91.5(3) . . ?
F41 P4 F46 179.2(3) . . ?
F42 P4 F43 89.94(18) . . ?
F42 P4 F44 179.5(2) . . ?
F43 P4 F44 90.09(18) . . ?
F45 P4 F42 89.67(19) . . ?
F45 P4 F43 179.1(2) . . ?
F45 P4 F44 90.31(19) . . ?
F46 P4 F42 90.6(2) . . ?
F46 P4 F43 90.0(2) . . ?
F46 P4 F44 89.9(2) . . ?
F46 P4 F45 89.3(3) . . ?

loop_
_geom_bond_atom_site_label_1
_geom_bond_atom_site_label_2
_geom_bond_distance
_geom_bond_site_symmetry_2
_geom_bond_publ_flag
Ru1 C1 2.200(4) . ?
Ru1 C2 2.216(5) . ?
Ru1 C3 2.205(5) . ?
Ru1 C4 2.202(5) . ?
Ru1 C5 2.211(4) . ?
Ru1 C6 2.209(4) . ?
Ru1 C7 2.174(4) . ?
Ru1 C8 2.176(4) . ?
Ru1 C9 2.181(5) . ?
Ru1 C10 2.193(4) . ?
Ru1 C11 2.180(4) . ?
Cl1 C1 1.698(5) . ?
Cl1A C2 1.675(6) . ?
C1 C2 1.421(7) . ?
C1 C6 1.404(7) . ?
C1 C12A 1.698(5) . ?
C2 C3 1.408(7) . ?
C2 C12 1.675(6) . ?
C3 H3 0.9500 . ?
C3 C4 1.410(8) . ?
C4 H4 0.9500 . ?
C4 C5 1.390(8) . ?
C5 H5 0.9500 . ?
C5 C6 1.420(8) . ?
C6 H6 0.9500 . ?
C7 H7 0.9500 . ?
C7 C8 1.427(7) . ?
C7 C11 1.424(6) . ?
C8 H8 0.9500 . ?
C8 C9 1.420(7) . ?
C9 H9 0.9500 . ?
C9 C10 1.410(7) . ?
C10 H10 0.9500 . ?
C10 C11 1.416(7) . ?
C11 H11 0.9500 . ?
C12 H12A 0.9805 . ?
C12 H12B 0.9785 . ?
C12 H12C 0.9827 . ?
C12A H12D 0.9807 . ?
C12A H12E 0.9796 . ?
C12A H12F 0.9804 . ?
Ru2 C21 2.206(5) . ?
Ru2 C22 2.217(4) . ?
Ru2 C23 2.197(5) . ?
Ru2 C24 2.210(5) . ?
Ru2 C25 2.220(5) . ?
Ru2 C26 2.197(5) . ?
Ru2 C27 2.180(4) . ?
Ru2 C28 2.179(4) . ?
Ru2 C29 2.183(4) . ?
Ru2 C30 2.194(5) . ?
Ru2 C31 2.191(5) . ?
Cl2 C21 1.704(5) . ?
Cl2A C22 1.650(5) . ?
C21 C22 1.414(7) . ?
C21 C26 1.393(7) . ?
C21 C32A 1.704(5) . ?
C22 C23 1.417(7) . ?
C22 C32 1.650(5) . ?
C23 H23 0.9500 . ?
C23 C24 1.422(8) . ?
C24 H24 0.9500 . ?
C24 C25 1.378(9) . ?
C25 H25 0.9500 . ?
C25 C26 1.397(9) . ?
C26 H26 0.9500 . ?
C27 H27 0.9500 . ?
C27 C28 1.417(7) . ?
C27 C31 1.415(7) . ?
C28 H28 0.9500 . ?
C28 C29 1.422(7) . ?
C29 H29 0.9500 . ?
C29 C30 1.420(7) . ?
C30 H30 0.9500 . ?
C30 C31 1.428(7) . ?
C31 H31 0.9500 . ?
C32 H32A 0.9812 . ?
C32 H32B 0.9793 . ?
C32 H32C 0.9796 . ?
C32A H32D 0.9807 . ?
C32A H32E 0.9805 . ?
C32A H32F 0.9784 . ?
Ru3 C41 2.233(4) . ?
Ru3 C42 2.194(4) . ?
Ru3 C43 2.200(4) . ?
Ru3 C44 2.212(5) . ?
Ru3 C45 2.201(5) . ?
Ru3 C46 2.205(5) . ?
Ru3 C47 2.178(4) . ?
Ru3 C48 2.185(4) . ?
Ru3 C49 2.184(4) . ?
Ru3 C50 2.184(4) . ?
Ru3 C51 2.178(4) . ?
Cl3 C41 1.657(5) . ?
Cl3A C42 1.706(5) . ?
C41 C42 1.418(6) . ?
C41 C46 1.409(7) . ?
C41 C52A 1.657(5) . ?
C42 C43 1.405(7) . ?
C42 C52 1.706(5) . ?
C43 H43 0.9500 . ?
C43 C44 1.417(8) . ?
C44 H44 0.9500 . ?
C44 C45 1.402(8) . ?
C45 H45 0.9500 . ?
C45 C46 1.405(8) . ?
C46 H46 0.9500 . ?
C47 H47 0.9500 . ?
C47 C48 1.424(6) . ?
C47 C51 1.413(7) . ?
C48 H48 0.9500 . ?
C48 C49 1.420(6) . ?
C49 H49 0.9500 . ?
C49 C50 1.419(7) . ?
C50 H50 0.9500 . ?
C50 C51 1.424(7) . ?
C51 H51 0.9500 . ?
C52 H52A 0.9820 . ?
C52 H52B 0.9795 . ?
C52 H52C 0.9793 . ?
C52A H52D 0.9807 . ?
C52A H52E 0.9793 . ?
C52A H52F 0.9796 . ?
Ru4 C61 2.222(4) . ?
Ru4 C62 2.206(4) . ?
Ru4 C63 2.194(5) . ?
Ru4 C64 2.212(5) . ?
Ru4 C65 2.217(5) . ?
Ru4 C66 2.202(5) . ?
Ru4 C67 2.188(5) . ?
Ru4 C68 2.189(5) . ?
Ru4 C69 2.182(4) . ?
Ru4 C70 2.173(4) . ?
Ru4 C71 2.182(4) . ?
Cl4 C61 1.675(5) . ?
Cl4A C62 1.704(5) . ?
C61 C62 1.417(6) . ?
C61 C66 1.406(7) . ?
C61 C72A 1.675(5) . ?
C62 C63 1.395(7) . ?
C62 C72 1.704(5) . ?
C63 H63 0.9500 . ?
C63 C64 1.404(9) . ?
C64 H64 0.9500 . ?
C64 C65 1.389(10) . ?
C65 H65 0.9500 . ?
C65 C66 1.418(8) . ?
C66 H66 0.9500 . ?
C67 H67 0.9500 . ?
C67 C68 1.414(7) . ?
C67 C71 1.416(7) . ?
C68 H68 0.9500 . ?
C68 C69 1.427(7) . ?
C69 H69 0.9500 . ?
C69 C70 1.420(7) . ?
C70 H70 0.9500 . ?
C70 C71 1.410(7) . ?
C71 H71 0.9500 . ?
C72 H72A 0.9803 . ?
C72 H72B 0.9794 . ?
C72 H72C 0.9816 . ?
C72A H72D 0.9810 . ?
C72A H72E 0.9779 . ?
C72A H72F 0.9799 . ?
P1 F1 1.584(3) . ?
P1 F2 1.599(3) . ?
P1 F3 1.599(3) . ?
P1 F4 1.597(3) . ?
P1 F5 1.595(3) . ?
P1 F6 1.582(3) . ?
P2 F21 1.574(4) . ?
P2 F22 1.588(3) . ?
P2 F23 1.604(3) . ?
P2 F24 1.598(3) . ?
P2 F25 1.601(3) . ?
P2 F26 1.583(4) . ?
P3 F31 1.587(3) . ?
P3 F32 1.600(3) . ?
P3 F33 1.590(3) . ?
P3 F34 1.596(3) . ?
P3 F35 1.588(3) . ?
P3 F36 1.591(3) . ?
P4 F41 1.568(4) . ?
P4 F42 1.593(3) . ?
P4 F43 1.597(3) . ?
P4 F44 1.597(3) . ?
P4 F45 1.586(4) . ?
P4 F46 1.580(4) . ?

loop_
_geom_torsion_atom_site_label_1
_geom_torsion_atom_site_label_2
_geom_torsion_atom_site_label_3
_geom_torsion_atom_site_label_4
_geom_torsion
_geom_torsion_site_symmetry_1
_geom_torsion_site_symmetry_2
_geom_torsion_site_symmetry_3
_geom_torsion_site_symmetry_4
_geom_torsion_publ_flag
Ru1 C1 C2 Cl1A 124.3(3) . . . . ?
Ru1 C1 C2 C3 -54.2(4) . . . . ?
Ru1 C1 C2 C12 124.3(3) . . . . ?
Ru1 C1 C6 C5 54.3(4) . . . . ?
Ru1 C2 C3 C4 -54.3(4) . . . . ?
Ru1 C3 C4 C5 -54.4(4) . . . . ?
Ru1 C4 C5 C6 -54.3(4) . . . . ?
Ru1 C5 C6 C1 -54.2(4) . . . . ?
Ru1 C7 C8 C9 62.0(3) . . . . ?
Ru1 C7 C11 C10 -62.2(3) . . . . ?
Ru1 C8 C9 C10 62.1(3) . . . . ?
Ru1 C9 C10 C11 61.0(3) . . . . ?
Ru1 C10 C11 C7 61.6(3) . . . . ?
Cl1 C1 C2 Ru1 -125.3(3) . . . . ?
Cl1 C1 C2 C3 -179.5(3) . . . . ?
Cl1 C1 C2 C12 -1.0(5) . . . . ?
Cl1 C1 C6 Ru1 125.2(3) . . . . ?
Cl1 C1 C6 C5 179.6(3) . . . . ?
Cl1A C2 C3 Ru1 -124.5(3) . . . . ?
Cl1A C2 C3 C4 -178.8(4) . . . . ?
C1 C2 C3 Ru1 54.1(4) . . . . ?
C1 C2 C3 C4 -0.3(7) . . . . ?
C2 C1 C6 Ru1 -54.5(4) . . . . ?
C2 C1 C6 C5 -0.2(6) . . . . ?
C2 C3 C4 Ru1 54.6(4) . . . . ?
C2 C3 C4 C5 0.3(7) . . . . ?
C3 C4 C5 Ru1 54.1(4) . . . . ?
C3 C4 C5 C6 -0.2(7) . . . . ?
C4 C5 C6 Ru1 54.4(4) . . . . ?
C4 C5 C6 C1 0.1(7) . . . . ?
C6 C1 C2 Ru1 54.5(4) . . . . ?
C6 C1 C2 Cl1A 178.7(4) . . . . ?
C6 C1 C2 C3 0.2(6) . . . . ?
C6 C1 C2 C12 178.7(4) . . . . ?
C7 C8 C9 Ru1 -61.7(3) . . . . ?
C7 C8 C9 C10 0.4(5) . . . . ?
C8 C7 C11 Ru1 61.9(3) . . . . ?
C8 C7 C11 C10 -0.3(5) . . . . ?
C8 C9 C10 Ru1 -61.6(3) . . . . ?
C8 C9 C10 C11 -0.5(5) . . . . ?
C9 C10 C11 Ru1 -61.1(3) . . . . ?
C9 C10 C11 C7 0.5(5) . . . . ?
C11 C7 C8 Ru1 -62.0(3) . . . . ?
C11 C7 C8 C9 -0.1(5) . . . . ?
C12 C2 C3 Ru1 -124.5(3) . . . . ?
C12 C2 C3 C4 -178.8(4) . . . . ?
C12A C1 C2 Ru1 -125.3(3) . . . . ?
C12A C1 C2 Cl1A -1.0(5) . . . . ?
C12A C1 C2 C3 -179.5(3) . . . . ?
C12A C1 C6 Ru1 125.2(3) . . . . ?
C12A C1 C6 C5 179.6(3) . . . . ?
Ru2 C21 C22 Cl2A 126.6(3) . . . . ?
Ru2 C21 C22 C23 -54.4(4) . . . . ?
Ru2 C21 C22 C32 126.6(3) . . . . ?
Ru2 C21 C26 C25 55.6(4) . . . . ?
Ru2 C22 C23 C24 -55.5(4) . . . . ?
Ru2 C23 C24 C25 -53.9(4) . . . . ?
Ru2 C24 C25 C26 -54.1(4) . . . . ?
Ru2 C25 C26 C21 -55.3(4) . . . . ?
Ru2 C27 C28 C29 62.1(3) . . . . ?
Ru2 C27 C31 C30 -61.8(3) . . . . ?
Ru2 C28 C29 C30 62.0(3) . . . . ?
Ru2 C29 C30 C31 61.6(3) . . . . ?
Ru2 C30 C31 C27 61.5(3) . . . . ?
Cl2 C21 C22 Ru2 -127.2(3) . . . . ?
Cl2 C21 C22 C23 178.4(3) . . . . ?
Cl2 C21 C22 C32 -0.6(5) . . . . ?
Cl2 C21 C26 Ru2 126.9(4) . . . . ?
Cl2 C21 C26 C25 -177.5(4) . . . . ?
Cl2A C22 C23 Ru2 -126.5(4) . . . . ?
Cl2A C22 C23 C24 178.1(4) . . . . ?
C21 C22 C23 Ru2 54.6(4) . . . . ?
C21 C22 C23 C24 -0.9(7) . . . . ?
C22 C21 C26 Ru2 -53.8(4) . . . . ?
C22 C21 C26 C25 1.7(7) . . . . ?
C22 C23 C24 Ru2 55.7(4) . . . . ?
C22 C23 C24 C25 1.8(7) . . . . ?
C23 C24 C25 Ru2 53.2(4) . . . . ?
C23 C24 C25 C26 -0.9(7) . . . . ?
C24 C25 C26 Ru2 54.5(4) . . . . ?
C24 C25 C26 C21 -0.8(7) . . . . ?
C26 C21 C22 Ru2 53.6(4) . . . . ?
C26 C21 C22 Cl2A -179.9(4) . . . . ?
C26 C21 C22 C23 -0.9(7) . . . . ?
C26 C21 C22 C32 -179.9(4) . . . . ?
C27 C28 C29 Ru2 -62.1(3) . . . . ?
C27 C28 C29 C30 0.0(5) . . . . ?
C28 C27 C31 Ru2 61.6(3) . . . . ?
C28 C27 C31 C30 -0.1(5) . . . . ?
C28 C29 C30 Ru2 -61.6(3) . . . . ?
C28 C29 C30 C31 -0.1(5) . . . . ?
C29 C30 C31 Ru2 -61.4(3) . . . . ?
C29 C30 C31 C27 0.1(5) . . . . ?
C31 C27 C28 Ru2 -62.0(3) . . . . ?
C31 C27 C28 C29 0.1(5) . . . . ?
C32 C22 C23 Ru2 -126.5(4) . . . . ?
C32 C22 C23 C24 178.1(4) . . . . ?
C32A C21 C22 Ru2 -127.2(3) . . . . ?
C32A C21 C22 Cl2A -0.6(5) . . . . ?
C32A C21 C22 C23 178.4(3) . . . . ?
C32A C21 C26 Ru2 126.9(4) . . . . ?
C32A C21 C26 C25 -177.5(4) . . . . ?
Ru3 C41 C42 Cl3A 124.9(3) . . . . ?
Ru3 C41 C42 C43 -55.2(4) . . . . ?
Ru3 C41 C42 C52 124.9(3) . . . . ?
Ru3 C41 C46 C45 54.7(4) . . . . ?
Ru3 C42 C43 C44 -54.5(4) . . . . ?
Ru3 C43 C44 C45 -54.1(4) . . . . ?
Ru3 C44 C45 C46 -54.3(4) . . . . ?
Ru3 C45 C46 C41 -55.3(4) . . . . ?
Ru3 C47 C48 C49 61.7(3) . . . . ?
Ru3 C47 C51 C50 -61.9(3) . . . . ?
Ru3 C48 C49 C50 61.7(3) . . . . ?
Ru3 C49 C50 C51 61.5(3) . . . . ?
Ru3 C50 C51 C47 61.8(3) . . . . ?
Cl3 C41 C42 Ru3 -125.8(3) . . . . ?
Cl3 C41 C42 C43 179.1(3) . . . . ?
Cl3 C41 C42 C52 -0.9(5) . . . . ?
Cl3 C41 C46 Ru3 126.1(3) . . . . ?
Cl3 C41 C46 C45 -179.2(4) . . . . ?
Cl3A C42 C43 Ru3 -124.3(3) . . . . ?
Cl3A C42 C43 C44 -178.8(3) . . . . ?
C41 C42 C43 Ru3 55.7(4) . . . . ?
C41 C42 C43 C44 1.2(6) . . . . ?
C42 C41 C46 Ru3 -52.6(4) . . . . ?
C42 C41 C46 C45 2.2(7) . . . . ?
C42 C43 C44 Ru3 54.2(4) . . . . ?
C42 C43 C44 C45 0.1(7) . . . . ?
C43 C44 C45 Ru3 54.0(4) . . . . ?
C43 C44 C45 C46 -0.3(7) . . . . ?
C44 C45 C46 Ru3 54.4(4) . . . . ?
C44 C45 C46 C41 -0.9(7) . . . . ?
C46 C41 C42 Ru3 52.8(4) . . . . ?
C46 C41 C42 Cl3A 177.7(3) . . . . ?
C46 C41 C42 C43 -2.3(6) . . . . ?
C46 C41 C42 C52 177.7(3) . . . . ?
C47 C48 C49 Ru3 -61.5(3) . . . . ?
C47 C48 C49 C50 0.2(5) . . . . ?
C48 C47 C51 Ru3 61.9(3) . . . . ?
C48 C47 C51 C50 0.1(5) . . . . ?
C48 C49 C50 Ru3 -61.7(3) . . . . ?
C48 C49 C50 C51 -0.2(5) . . . . ?
C49 C50 C51 Ru3 -61.7(3) . . . . ?
C49 C50 C51 C47 0.1(5) . . . . ?
C51 C47 C48 Ru3 -61.8(3) . . . . ?
C51 C47 C48 C49 -0.2(5) . . . . ?
C52 C42 C43 Ru3 -124.3(3) . . . . ?
C52 C42 C43 C44 -178.8(3) . . . . ?
C52A C41 C42 Ru3 -125.8(3) . . . . ?
C52A C41 C42 Cl3A -0.9(5) . . . . ?
C52A C41 C42 C43 179.1(3) . . . . ?
C52A C41 C46 Ru3 126.1(3) . . . . ?
C52A C41 C46 C45 -179.2(4) . . . . ?
Ru4 C61 C62 Cl4A 126.3(3) . . . . ?
Ru4 C61 C62 C63 -53.6(4) . . . . ?
Ru4 C61 C62 C72 126.3(3) . . . . ?
Ru4 C61 C66 C65 55.3(4) . . . . ?
Ru4 C62 C63 C64 -55.7(4) . . . . ?
Ru4 C63 C64 C65 -54.6(4) . . . . ?
Ru4 C64 C65 C66 -53.4(4) . . . . ?
Ru4 C65 C66 C61 -55.5(4) . . . . ?
Ru4 C67 C68 C69 61.4(3) . . . . ?
Ru4 C67 C71 C70 -61.5(3) . . . . ?
Ru4 C68 C69 C70 61.7(3) . . . . ?
Ru4 C69 C70 C71 62.2(3) . . . . ?
Ru4 C70 C71 C67 61.9(3) . . . . ?
Cl4 C61 C62 Ru4 -125.4(3) . . . . ?
Cl4 C61 C62 C63 -179.0(4) . . . . ?
Cl4 C61 C62 C72 0.9(5) . . . . ?
Cl4 C61 C66 Ru4 125.4(4) . . . . ?
Cl4 C61 C66 C65 -179.3(4) . . . . ?
Cl4A C62 C63 Ru4 -125.9(3) . . . . ?
Cl4A C62 C63 C64 178.4(4) . . . . ?
C61 C62 C63 Ru4 54.0(4) . . . . ?
C61 C62 C63 C64 -1.7(7) . . . . ?
C62 C61 C66 Ru4 -54.2(4) . . . . ?
C62 C61 C66 C65 1.1(7) . . . . ?
C62 C63 C64 Ru4 55.6(4) . . . . ?
C62 C63 C64 C65 1.1(7) . . . . ?
C63 C64 C65 Ru4 54.0(4) . . . . ?
C63 C64 C65 C66 0.6(7) . . . . ?
C64 C65 C66 Ru4 53.8(4) . . . . ?
C64 C65 C66 C61 -1.7(7) . . . . ?
C66 C61 C62 Ru4 54.2(4) . . . . ?
C66 C61 C62 Cl4A -179.5(3) . . . . ?
C66 C61 C62 C63 0.6(6) . . . . ?
C66 C61 C62 C72 -179.5(3) . . . . ?
C67 C68 C69 Ru4 -61.7(3) . . . . ?
C67 C68 C69 C70 0.0(5) . . . . ?
C68 C67 C71 Ru4 61.8(3) . . . . ?
C68 C67 C71 C70 0.3(5) . . . . ?
C68 C69 C70 Ru4 -62.1(3) . . . . ?
C68 C69 C70 C71 0.2(5) . . . . ?
C69 C70 C71 Ru4 -62.1(3) . . . . ?
C69 C70 C71 C67 -0.3(5) . . . . ?
C71 C67 C68 Ru4 -61.6(3) . . . . ?
C71 C67 C68 C69 -0.2(5) . . . . ?
C72 C62 C63 Ru4 -125.9(3) . . . . ?
C72 C62 C63 C64 178.4(4) . . . . ?
C72A C61 C62 Ru4 -125.4(3) . . . . ?
C72A C61 C62 Cl4A 0.9(5) . . . . ?
C72A C61 C62 C63 -179.0(4) . . . . ?
C72A C61 C66 Ru4 125.4(4) . . . . ?
C72A C61 C66 C65 -179.3(4) . . . . ?

loop_
_twin_individual_id
_twin_individual_mass_fraction_refined
1 0.8823(7)
2 0.1177(7)
